data_4107065
loop_
_publ_author_name
'Subash Chandra Sahoo'
'Tanay Kundu'
'Rahul Banerjee'

_publ_contact_author_address
;Dr. rahul Banerjee
Physical Chemistry Division
National Chemical Laboratory pune
maharashtra-411008
;
_publ_contact_author_email r.banerjee@ncl.res.in
_publ_contact_author_fax 09125902636
_publ_contact_author_name 'Dr. rahul Banerjee'
_publ_contact_author_phone 091202902535
_publ_section_title
;
 Helical Water Chain Mediated Proton Conductivity in Homochiral
 Metal-Organic Frameworks with Unprecedented Zeolitic unh-Topology
;
_journal_name_full 'Journal of the American Chemical Society'
_journal_page_first 17950
_journal_page_last 17958
_journal_paper_doi 10.1021/ja2078637
_journal_volume 133
_journal_year 2011
_chemical_absolute_configuration syn
_chemical_compound_source synthesized
_chemical_formula_moiety 'C11 H15 Cl N2 O2 Zn, 2(O)'
_chemical_formula_sum 'C11 H15 Cl N2 O4 Zn'
_chemical_formula_weight 340.09
_space_group_IT_number 169
_symmetry_cell_setting hexagonal
_symmetry_Int_Tables_number 169
_symmetry_space_group_name_Hall 'P 61'
_symmetry_space_group_name_H-M 'P 61'
_atom_sites_solution_hydrogens geom
_atom_sites_solution_primary direct
_atom_sites_solution_secondary difmap
_audit_creation_method SHELXL-97
_cell_angle_alpha 90.00
_cell_angle_beta 90.00
_cell_angle_gamma 120.00
_cell_formula_units_Z 6
_cell_length_a 17.691(2)
_cell_length_b 17.691(2)
_cell_length_c 10.5617(12)
_cell_measurement_reflns_used 6927
_cell_measurement_temperature 195(2)
_cell_measurement_theta_max 26.81
_cell_measurement_theta_min 2.30
_cell_volume 2862.7(6)
_computing_cell_refinement 'Bruker SMART'
_computing_data_collection 'Bruker SMART'
_computing_data_reduction 'Bruker SAINT'
_computing_molecular_graphics 'Bruker SHELXTL'
_computing_publication_material 'Bruker SHELXTL'
_computing_structure_refinement 'SHELXL-97 (Sheldrick, 1997)'
_computing_structure_solution 'SHELXS-97 (Sheldrick, 1990)'
_diffrn_ambient_temperature 195(2)
_diffrn_measured_fraction_theta_full 0.99
_diffrn_measured_fraction_theta_max 0.99
_diffrn_measurement_device_type 'CCD area detector'
_diffrn_measurement_method 'phi and omega scans'
_diffrn_radiation_monochromator graphite
_diffrn_radiation_type MoK\a
_diffrn_radiation_wavelength 0.71073
_diffrn_reflns_av_R_equivalents 0.0282
_diffrn_reflns_av_sigmaI/netI 0.0254
_diffrn_reflns_limit_h_max 22
_diffrn_reflns_limit_h_min -22
_diffrn_reflns_limit_k_max 23
_diffrn_reflns_limit_k_min -23
_diffrn_reflns_limit_l_max 14
_diffrn_reflns_limit_l_min -13
_diffrn_reflns_number 33128
_diffrn_reflns_theta_full 28.04
_diffrn_reflns_theta_max 28.04
_diffrn_reflns_theta_min 1.33
_diffrn_source 'fine-focus sealed tube'
_exptl_absorpt_coefficient_mu 1.434
_exptl_absorpt_correction_T_max 0.866
_exptl_absorpt_correction_T_min 0.716
_exptl_absorpt_correction_type multi-scan
_exptl_absorpt_process_details multi-scan
_exptl_crystal_colour colorless
_exptl_crystal_density_diffrn 1.184
_exptl_crystal_description rod
_exptl_crystal_F_000 1044
_exptl_crystal_size_max 0.3
_exptl_crystal_size_mid 0.2
_exptl_crystal_size_min 0.1
_refine_diff_density_max 1.285
_refine_diff_density_min -0.394
_refine_diff_density_rms 0.243
_refine_ls_abs_structure_details 'Flack H D (1983), Acta Cryst. A39, 876-881'
_refine_ls_abs_structure_Flack 0.017(14)
_refine_ls_extinction_method none
_refine_ls_goodness_of_fit_ref 1.017
_refine_ls_hydrogen_treatment constr
_refine_ls_matrix_type full
_refine_ls_number_parameters 175
_refine_ls_number_reflns 4581
_refine_ls_number_restraints 1
_refine_ls_restrained_S_all 1.017
_refine_ls_R_factor_all 0.0430
_refine_ls_R_factor_gt 0.0384
_refine_ls_shift/su_max 0.001
_refine_ls_shift/su_mean 0.000
_refine_ls_structure_factor_coef Fsqd
_refine_ls_weighting_details 'calc w=1/[\s^2^(Fo^2^)+(0.1000P)^2^+0.0000P] where P=(Fo^2^+2Fc^2^)/3'
_refine_ls_weighting_scheme calc
_refine_ls_wR_factor_gt 0.1154
_refine_ls_wR_factor_ref 0.1203
_reflns_number_gt 4302
_reflns_number_total 4581
_reflns_threshold_expression >2sigma(I)
_cod_data_source_file ja2078637_si_002_1.cif
_cod_data_source_block 1
_cod_database_code 4107065

loop_
_symmetry_equiv_pos_as_xyz
'x, y, z'
'x-y, x, z+1/6'
'-y, x-y, z+1/3'
'-x, -y, z+1/2'
'-x+y, -x, z+2/3'
'y, -x+y, z+5/6'

loop_
_atom_site_label
_atom_site_type_symbol
_atom_site_fract_x
_atom_site_fract_y
_atom_site_fract_z
_atom_site_U_iso_or_equiv
_atom_site_adp_type
_atom_site_occupancy
_atom_site_symmetry_multiplicity
_atom_site_calc_flag
_atom_site_refinement_flags
Zn1 Zn 0.45961(2) 0.53061(2) 0.11764(4) 0.02908(11) Uani 1 1 d .
Cl1 Cl 0.54491(9) 0.67598(7) 0.11882(12) 0.0697(3) Uani 1 1 d .
O1 O 0.48509(14) 0.51151(15) 0.3120(2) 0.0354(5) Uani 1 1 d .
O2 O 0.43361(18) 0.52753(19) -0.0765(2) 0.0455(6) Uani 1 1 d .
N2 N 0.32994(18) 0.4848(2) 0.1558(2) 0.0370(6) Uani 1 1 d .
N1 N 0.49753(16) 0.43686(15) 0.0968(2) 0.0273(4) Uani 1 1 d .
H2A H 0.5311 0.4499 0.0260 0.033 Uiso 1 1 calc R
C10 C 0.2822(2) 0.5029(3) 0.0742(3) 0.0509(9) Uani 1 1 d .
H1 H 0.3078 0.5321 -0.0007 0.061 Uiso 1 1 calc R
C9 C 0.2907(2) 0.4413(2) 0.2613(3) 0.0425(7) Uani 1 1 d .
H2 H 0.3227 0.4275 0.3170 0.051 Uiso 1 1 calc R
C8 C 0.2057(2) 0.4158(2) 0.2924(3) 0.0438(7) Uani 1 1 d .
H1A H 0.1814 0.3855 0.3672 0.053 Uiso 1 1 calc R
C7 C 0.1565(2) 0.4356(2) 0.2113(3) 0.0380(6) Uani 1 1 d .
C11 C 0.1966(2) 0.4795(3) 0.0987(3) 0.0552(10) Uani 1 1 d .
H5 H 0.1655 0.4928 0.0406 0.066 Uiso 1 1 calc R
C6 C 0.4167(2) 0.3509(2) 0.0770(3) 0.0369(6) Uani 1 1 d .
H11A H 0.3829 0.3564 0.0092 0.044 Uiso 1 1 calc R
H11B H 0.3816 0.3351 0.1534 0.044 Uiso 1 1 calc R
C5 C 0.53190(18) 0.47780(19) 0.3231(3) 0.0282(5) Uani 1 1 d .
C4 C 0.54949(18) 0.4361(2) 0.2062(3) 0.0295(5) Uani 1 1 d .
H13 H 0.5294 0.3750 0.2269 0.035 Uiso 1 1 calc R
C2 C 0.6474(2) 0.4804(3) 0.1800(3) 0.0411(7) Uani 1 1 d .
H19 H 0.6756 0.4810 0.2602 0.049 Uiso 1 1 calc R
C3 C 0.6858(3) 0.5741(3) 0.1390(5) 0.0643(11) Uani 1 1 d .
H28A H 0.7458 0.5969 0.1155 0.096 Uiso 1 1 calc R
H28B H 0.6824 0.6078 0.2076 0.096 Uiso 1 1 calc R
H28C H 0.6538 0.5772 0.0677 0.096 Uiso 1 1 calc R
C1 C 0.6707(3) 0.4297(4) 0.0845(4) 0.0644(12) Uani 1 1 d .
H29A H 0.6476 0.4310 0.0028 0.097 Uiso 1 1 calc R
H29B H 0.6461 0.3702 0.1121 0.097 Uiso 1 1 calc R
H29C H 0.7330 0.4561 0.0790 0.097 Uiso 1 1 calc R
O3 O 0.3259(7) 0.2705(6) 0.3866(7) 0.177(3) Uani 1 1 d .
O4 O 0.1533(15) 0.2143(8) 0.518(2) 0.399(16) Uani 1 1 d .

loop_
_atom_site_aniso_label
_atom_site_aniso_U_11
_atom_site_aniso_U_22
_atom_site_aniso_U_33
_atom_site_aniso_U_23
_atom_site_aniso_U_13
_atom_site_aniso_U_12
Zn1 0.03849(18) 0.03988(19) 0.02197(16) -0.00070(12) -0.00046(12) 0.02941(15)
Cl1 0.0976(8) 0.0527(5) 0.0609(6) -0.0001(5) -0.0028(6) 0.0391(5)
O1 0.0456(11) 0.0521(12) 0.0246(11) -0.0053(8) -0.0034(8) 0.0364(10)
O2 0.0573(13) 0.0848(17) 0.0205(11) 0.0042(10) 0.0064(10) 0.0552(14)
N2 0.0398(13) 0.0596(16) 0.0263(12) -0.0004(11) -0.0011(9) 0.0359(12)
N1 0.0388(11) 0.0375(11) 0.0160(10) -0.0027(8) -0.0025(8) 0.0269(10)
C10 0.0499(18) 0.097(3) 0.0272(15) 0.0122(17) 0.0065(13) 0.053(2)
C9 0.0467(17) 0.066(2) 0.0311(16) 0.0064(14) 0.0021(12) 0.0403(16)
C8 0.0442(15) 0.0617(19) 0.0337(17) 0.0095(15) 0.0052(14) 0.0327(14)
C7 0.0381(15) 0.0537(18) 0.0301(14) -0.0074(12) -0.0050(12) 0.0289(14)
C11 0.0495(18) 0.115(3) 0.0278(16) 0.0078(18) 0.0025(14) 0.061(2)
C6 0.0406(15) 0.0382(14) 0.0396(16) -0.0047(12) -0.0071(12) 0.0255(12)
C5 0.0332(13) 0.0381(14) 0.0191(13) 0.0014(9) 0.0015(9) 0.0223(11)
C4 0.0409(14) 0.0426(14) 0.0195(12) -0.0034(10) -0.0039(10) 0.0316(12)
C2 0.0394(15) 0.068(2) 0.0284(15) -0.0033(14) -0.0003(12) 0.0364(16)
C3 0.0443(19) 0.070(3) 0.072(3) 0.006(2) 0.0118(19) 0.0229(18)
C1 0.063(2) 0.108(3) 0.048(2) -0.017(2) 0.0017(18) 0.062(3)
O3 0.276(11) 0.211(8) 0.113(5) -0.031(5) -0.063(6) 0.174(8)
O4 0.41(3) 0.155(9) 0.49(4) 0.013(14) 0.22(3) 0.037(13)

loop_
_atom_type_symbol
_atom_type_description
_atom_type_scat_dispersion_real
_atom_type_scat_dispersion_imag
_atom_type_scat_source
C C 0.0033 0.0016 'International Tables Vol C Tables 4.2.6.8 and 6.1.1.4'
Cl Cl 0.1484 0.1585 'International Tables Vol C Tables 4.2.6.8 and 6.1.1.4'
N N 0.0061 0.0033 'International Tables Vol C Tables 4.2.6.8 and 6.1.1.4'
O O 0.0106 0.0060 'International Tables Vol C Tables 4.2.6.8 and 6.1.1.4'
Zn Zn 0.2839 1.4301 'International Tables Vol C Tables 4.2.6.8 and 6.1.1.4'
H H 0.0000 0.0000 'International Tables Vol C Tables 4.2.6.8 and 6.1.1.4'

loop_
_geom_angle_atom_site_label_1
_geom_angle_atom_site_label_2
_geom_angle_atom_site_label_3
_geom_angle
_geom_angle_site_symmetry_1
_geom_angle_site_symmetry_3
N2 Zn1 N1 116.49(11) . .
N2 Zn1 O2 89.69(10) . .
N1 Zn1 O2 91.72(9) . .
N2 Zn1 O1 91.77(9) . .
N1 Zn1 O1 78.52(8) . .
O2 Zn1 O1 169.71(9) . .
N2 Zn1 Cl1 115.48(9) . .
N1 Zn1 Cl1 127.83(8) . .
O2 Zn1 Cl1 92.78(9) . .
O1 Zn1 Cl1 95.78(7) . .
C5 O1 Zn1 113.90(18) . .
C5 O2 Zn1 136.3(2) 4_664 .
C9 N2 C10 117.5(3) . .
C9 N2 Zn1 123.2(2) . .
C10 N2 Zn1 119.2(2) . .
C4 N1 C6 112.5(2) . .
C4 N1 Zn1 111.85(16) . .
C6 N1 Zn1 107.43(16) . .
C4 N1 H2A 108.3 . .
C6 N1 H2A 108.3 . .
Zn1 N1 H2A 108.3 . .
N2 C10 C11 122.1(3) . .
N2 C10 H1 119.0 . .
C11 C10 H1 119.0 . .
N2 C9 C8 123.9(3) . .
N2 C9 H2 118.1 . .
C8 C9 H2 118.1 . .
C9 C8 C7 119.4(3) . .
C9 C8 H1A 120.3 . .
C7 C8 H1A 120.3 . .
C8 C7 C11 117.2(3) . .
C8 C7 C6 122.5(3) . 2
C11 C7 C6 120.2(3) . 2
C10 C11 C7 120.0(3) . .
C10 C11 H5 120.0 . .
C7 C11 H5 120.0 . .
N1 C6 C7 112.8(2) . 6_554
N1 C6 H11A 109.0 . .
C7 C6 H11A 109.0 6_554 .
N1 C6 H11B 109.0 . .
C7 C6 H11B 109.0 6_554 .
H11A C6 H11B 107.8 . .
O1 C5 O2 125.7(3) . 4_665
O1 C5 C4 119.5(3) . .
O2 C5 C4 114.8(2) 4_665 .
N1 C4 C2 113.8(2) . .
N1 C4 C5 110.2(2) . .
C2 C4 C5 110.3(2) . .
N1 C4 H13 107.4 . .
C2 C4 H13 107.4 . .
C5 C4 H13 107.4 . .
C3 C2 C4 112.8(3) . .
C3 C2 C1 110.4(3) . .
C4 C2 C1 112.7(3) . .
C3 C2 H19 106.8 . .
C4 C2 H19 106.8 . .
C1 C2 H19 106.8 . .
C2 C3 H28A 109.5 . .
C2 C3 H28B 109.5 . .
H28A C3 H28B 109.5 . .
C2 C3 H28C 109.5 . .
H28A C3 H28C 109.5 . .
H28B C3 H28C 109.5 . .
C2 C1 H29A 109.5 . .
C2 C1 H29B 109.5 . .
H29A C1 H29B 109.5 . .
C2 C1 H29C 109.5 . .
H29A C1 H29C 109.5 . .
H29B C1 H29C 109.5 . .

loop_
_geom_bond_atom_site_label_1
_geom_bond_atom_site_label_2
_geom_bond_distance
_geom_bond_site_symmetry_2
Zn1 N2 2.055(3) .
Zn1 N1 2.088(2) .
Zn1 O2 2.096(2) .
Zn1 O1 2.164(2) .
Zn1 Cl1 2.2384(12) .
O1 C5 1.245(4) .
O2 C5 1.251(4) 4_664
N2 C9 1.334(4) .
N2 C10 1.353(4) .
N1 C4 1.480(3) .
N1 C6 1.492(4) .
N1 H2A 0.9100 .
C10 C11 1.378(5) .
C10 H1 0.9300 .
C9 C8 1.377(4) .
C9 H2 0.9300 .
C8 C7 1.385(4) .
C8 H1A 0.9300 .
C7 C11 1.404(5) .
C7 C6 1.506(4) 2
C11 H5 0.9300 .
C6 C7 1.506(4) 6_554
C6 H11A 0.9700 .
C6 H11B 0.9700 .
C5 O2 1.250(4) 4_665
C5 C4 1.547(4) .
C4 C2 1.528(4) .
C4 H13 0.9800 .
C2 C3 1.506(6) .
C2 C1 1.537(5) .
C2 H19 0.9800 .
C3 H28A 0.9600 .
C3 H28B 0.9600 .
C3 H28C 0.9600 .
C1 H29A 0.9600 .
C1 H29B 0.9600 .
C1 H29C 0.9600 .

loop_
_geom_torsion_atom_site_label_1
_geom_torsion_atom_site_label_2
_geom_torsion_atom_site_label_3
_geom_torsion_atom_site_label_4
_geom_torsion
_geom_torsion_site_symmetry_1
_geom_torsion_site_symmetry_4
N2 Zn1 O1 C5 136.1(2) . .
N1 Zn1 O1 C5 19.5(2) . .
O2 Zn1 O1 C5 38.1(6) . .
Cl1 Zn1 O1 C5 -108.0(2) . .
N2 Zn1 O2 C5 -156.0(3) . 4_664
N1 Zn1 O2 C5 -39.5(3) . 4_664
O1 Zn1 O2 C5 -57.8(7) . 4_664
Cl1 Zn1 O2 C5 88.5(3) . 4_664
N1 Zn1 N2 C9 63.6(3) . .
O2 Zn1 N2 C9 155.3(3) . .
O1 Zn1 N2 C9 -14.5(3) . .
Cl1 Zn1 N2 C9 -111.7(3) . .
N1 Zn1 N2 C10 -120.0(3) . .
O2 Zn1 N2 C10 -28.2(3) . .
O1 Zn1 N2 C10 162.0(3) . .
Cl1 Zn1 N2 C10 64.7(3) . .
N2 Zn1 N1 C4 -107.7(2) . .
O2 Zn1 N1 C4 161.8(2) . .
O1 Zn1 N1 C4 -21.52(19) . .
Cl1 Zn1 N1 C4 66.9(2) . .
N2 Zn1 N1 C6 16.2(2) . .
O2 Zn1 N1 C6 -74.26(19) . .
O1 Zn1 N1 C6 102.46(19) . .
Cl1 Zn1 N1 C6 -169.12(15) . .
C9 N2 C10 C11 1.3(6) . .
Zn1 N2 C10 C11 -175.3(4) . .
C10 N2 C9 C8 -1.4(6) . .
Zn1 N2 C9 C8 175.1(3) . .
N2 C9 C8 C7 -0.1(6) . .
C9 C8 C7 C11 1.6(5) . .
C9 C8 C7 C6 -174.7(3) . 2
N2 C10 C11 C7 0.1(7) . .
C8 C7 C11 C10 -1.6(6) . .
C6 C7 C11 C10 174.8(4) 2 .
C4 N1 C6 C7 -63.5(3) . 6_554
Zn1 N1 C6 C7 172.9(2) . 6_554
Zn1 O1 C5 O2 168.4(3) . 4_665
Zn1 O1 C5 C4 -13.0(3) . .
C6 N1 C4 C2 135.8(3) . .
Zn1 N1 C4 C2 -103.2(2) . .
C6 N1 C4 C5 -99.7(3) . .
Zn1 N1 C4 C5 21.3(3) . .
O1 C5 C4 N1 -5.4(4) . .
O2 C5 C4 N1 173.3(3) 4_665 .
O1 C5 C4 C2 121.1(3) . .
O2 C5 C4 C2 -60.1(3) 4_665 .
N1 C4 C2 C3 57.7(4) . .
C5 C4 C2 C3 -66.7(4) . .
N1 C4 C2 C1 -68.2(4) . .
C5 C4 C2 C1 167.4(3) . .
